data_7703038
loop_
_publ_author_name
'Briceno-Strocchia, Alvaro I'
'Johnstone, Timothy C.'
'Stephan, Douglas W.'

_publ_section_title
;
 Using frustrated Lewis pairs to explore C-F bond activation.
;
_journal_issue 4
_journal_name_full 'Dalton transactions (Cambridge, England : 2003)'
_journal_page_first 1319
_journal_page_last 1324
_journal_paper_doi 10.1039/c9dt04588k
_journal_volume 49
_journal_year 2020
_chemical_formula_moiety 'C17 H26 F2 N4 O P, C18 H15 B F, C5 H6.64'
_chemical_formula_sum 'C40 H53 B F3 N4 O P'
_chemical_formula_weight 704.64
_space_group_crystal_system triclinic
_space_group_IT_number 2
_space_group_name_Hall '-P 1'
_space_group_name_H-M_alt 'P -1'
_atom_sites_solution_hydrogens geom
_audit_creation_date 2019-10-09
_audit_creation_method
;
Olex2 1.2
(compiled 2018.05.29 svn.r3508 for OlexSys, GUI svn.r5506)
;
_audit_update_record
;
2019-11-29 deposited with the CCDC.	2019-12-20 downloaded from the CCDC.
;
_cell_angle_alpha 98.024(3)
_cell_angle_beta 90.220(3)
_cell_angle_gamma 119.185(2)
_cell_formula_units_Z 2
_cell_length_a 10.5556(6)
_cell_length_b 10.6686(5)
_cell_length_c 18.9054(10)
_cell_measurement_reflns_used 7285
_cell_measurement_temperature 150(2)
_cell_measurement_theta_max 24.44
_cell_measurement_theta_min 2.41
_cell_volume 1834.15(17)
_computing_cell_refinement 'Bruker SAINT'
_computing_data_collection 'Bruker APEX2'
_computing_data_reduction 'Bruker SAINT'
_computing_molecular_graphics 'Olex2 (Dolomanov et al., 2009)'
_computing_publication_material 'Olex2 (Dolomanov et al., 2009)'
_computing_structure_refinement 'ShelXL (Sheldrick, 2015)'
_computing_structure_solution 'SHELXS-97 (Sheldrick 2008)'
_diffrn_ambient_temperature 150.15
_diffrn_measured_fraction_theta_full 0.990
_diffrn_measured_fraction_theta_max 0.990
_diffrn_measurement_device_type 'Bruker APEX-II CCD'
_diffrn_measurement_method '\f and \w scans'
_diffrn_radiation_type MoK\a
_diffrn_radiation_wavelength 0.71073
_diffrn_reflns_av_R_equivalents 0.0329
_diffrn_reflns_av_unetI/netI 0.0394
_diffrn_reflns_Laue_measured_fraction_full 0.990
_diffrn_reflns_Laue_measured_fraction_max 0.990
_diffrn_reflns_limit_h_max 12
_diffrn_reflns_limit_h_min -12
_diffrn_reflns_limit_k_max 12
_diffrn_reflns_limit_k_min -12
_diffrn_reflns_limit_l_max 22
_diffrn_reflns_limit_l_min -22
_diffrn_reflns_number 23854
_diffrn_reflns_point_group_measured_fraction_full 0.990
_diffrn_reflns_point_group_measured_fraction_max 0.990
_diffrn_reflns_theta_full 25.026
_diffrn_reflns_theta_max 25.026
_diffrn_reflns_theta_min 2.980
_diffrn_standards_number 0
_exptl_absorpt_coefficient_mu 0.128
_exptl_absorpt_correction_T_max 0.7452
_exptl_absorpt_correction_T_min 0.7000
_exptl_absorpt_correction_type multi-scan
_exptl_absorpt_process_details
;
SADABS-2014/5 (Bruker,2014/5) was used for absorption correction.
wR2(int) was 0.0524 before and 0.0419 after correction.
The Ratio of minimum to maximum transmission is 0.9393.
The \l/2 correction factor is 0.00150.
;
_exptl_crystal_colour colourless
_exptl_crystal_colour_primary colourless
_exptl_crystal_density_diffrn 1.276
_exptl_crystal_description shard/block
_exptl_crystal_F_000 752
_exptl_crystal_size_max 0.17
_exptl_crystal_size_mid 0.1
_exptl_crystal_size_min 0.05
_refine_diff_density_max 0.334
_refine_diff_density_min -0.276
_refine_diff_density_rms 0.048
_refine_ls_extinction_method none
_refine_ls_goodness_of_fit_ref 1.025
_refine_ls_hydrogen_treatment constr
_refine_ls_matrix_type full
_refine_ls_number_parameters 502
_refine_ls_number_reflns 6431
_refine_ls_number_restraints 6
_refine_ls_restrained_S_all 1.039
_refine_ls_R_factor_all 0.0752
_refine_ls_R_factor_gt 0.0517
_refine_ls_shift/su_max 0.001
_refine_ls_shift/su_mean 0.000
_refine_ls_structure_factor_coef Fsqd
_refine_ls_weighting_details 'w=1/[\s^2^(Fo^2^)+(0.0763P)^2^+0.9225P] where P=(Fo^2^+2Fc^2^)/3'
_refine_ls_weighting_scheme calc
_refine_ls_wR_factor_gt 0.1320
_refine_ls_wR_factor_ref 0.1455
_reflns_Friedel_coverage 0.000
_reflns_number_gt 4845
_reflns_number_total 6431
_reflns_threshold_expression 'I > 2\s(I)'
_cod_data_source_file c9dt04588k2.cif
_cod_data_source_block pret_a
_cod_depositor_comments 'Adding full bibliography for 7703037--7703039.cif.'
_cod_database_code 7703038
_shelx_shelxl_version_number 2018/3
_shelx_space_group_comment
;
The symmetry employed for this shelxl refinement is uniquely defined
by the following loop, which should always be used as a source of
symmetry information in preference to the above space-group names.
They are only intended as comments.
;
_shelx_estimated_absorpt_t_max 0.994
_shelx_estimated_absorpt_t_min 0.979
_olex2_refinement_description
;
1. Fixed Uiso
 At 1.2 times of:
  All C(H) groups, All C(H,H) groups, All C(H,H,H,H) groups
 At 1.5 times of:
  All C(H,H,H) groups, All C(H,H,H,H,H,H) groups
2. Restrained distances
 C2S-C3SA \\sim C2S-C3SB
 with sigma of 0.02
 C3SA-C4SA \\sim C3SB-C4SB
 with sigma of 0.02
 C5S-C4SA \\sim C5S-C4SB
 with sigma of 0.02
 C1S-C3SA \\sim C1S-C3SB
 with sigma of 0.04
 C2S-C4SA \\sim C2S-C4SB
 with sigma of 0.04
 C5S-C3SA \\sim C5S-C3SB
 with sigma of 0.04
3. Others
 Sof(H10F)=Sof(H10G)=Sof(H20F)=Sof(H20G)=Sof(H30F)=Sof(H30G)=Sof(C1B)=
 Sof(H1BA)=Sof(H1BB)=Sof(C3B)=Sof(H3BA)=Sof(H3BB)=Sof(C2B)=Sof(H2BA)=Sof(H2BB)=
 1-FVAR(1)
 Sof(H10D)=Sof(H10E)=Sof(H20D)=Sof(H20E)=Sof(H30D)=Sof(H30E)=Sof(C103)=
 Sof(H10H)=Sof(H10I)=Sof(C203)=Sof(H20H)=Sof(H20I)=Sof(C303)=Sof(H30H)=
 Sof(H30I)=FVAR(1)
 Sof(H5SD)=Sof(H5SE)=Sof(H5SF)=Sof(C3SB)=Sof(H3SB)=Sof(C4SB)=Sof(H4SC)=
 Sof(H4SD)=1-FVAR(2)
 Sof(H2S)=Sof(H5SA)=Sof(H5SB)=Sof(H5SC)=Sof(C3SA)=Sof(H3SA)=Sof(C4SA)=
 Sof(H4SA)=Sof(H4SB)=FVAR(2)
4.a Secondary CH2 refined with riding coordinates:
 C102(H10D,H10E), C102(H10F,H10G), C202(H20D,H20E), C202(H20F,H20G), C302(H30D,
 H30E), C302(H30F,H30G), C103(H10H,H10I), C203(H20H,H20I), C303(H30H,H30I),
 C1B(H1BA,H1BB), C3B(H3BA,H3BB), C2B(H2BA,H2BB), C4SA(H4SA,H4SB), C4SB(H4SC,
 H4SD)
4.b Aromatic/amide H refined with riding coordinates:
 C4(H4), C5(H5), C6(H6), C7(H7), C8(H8), C12(H12), C13(H13), C14(H14),
 C15(H15), C16(H16), C22(H22), C23(H23), C24(H24), C25(H25), C26(H26), C32(H32),
  C33(H33), C34(H34), C35(H35), C36(H36), C2S(H2S), C3SA(H3SA), C3SB(H3SB)
4.c Idealised Me refined as rotating group:
 C101(H10A,H10B,H10C), C201(H20A,H20B,H20C), C301(H30A,H30B,H30C), C5S(H5SA,
 H5SB,H5SC), C5S(H5SD,H5SE,H5SF)
;
_olex2_submission_special_instructions 'No special instructions were received'

loop_
_space_group_symop_operation_xyz
'x, y, z'
'-x, -y, -z'

loop_
_atom_site_label
_atom_site_type_symbol
_atom_site_fract_x
_atom_site_fract_y
_atom_site_fract_z
_atom_site_U_iso_or_equiv
_atom_site_adp_type
_atom_site_occupancy
_atom_site_site_symmetry_order
_atom_site_calc_flag
_atom_site_refinement_flags_posn
_atom_site_refinement_flags_occupancy
_atom_site_disorder_assembly
_atom_site_disorder_group
P1 P 0.38695(6) 0.24986(6) 0.27711(3) 0.02796(18) Uani 1 1 d . . . .
N1 N 0.4167(3) 0.1100(3) 0.26650(12) 0.0474(6) Uani 1 1 d . . . .
N2 N 0.2139(2) 0.2107(2) 0.27671(11) 0.0367(5) Uani 1 1 d . . . .
N3 N 0.5164(2) 0.4119(2) 0.26453(11) 0.0393(5) Uani 1 1 d . . . .
N4 N 0.3521(2) 0.21117(19) 0.16839(10) 0.0278(4) Uani 1 1 d . . . .
C101 C 0.4974(5) 0.0795(5) 0.3157(2) 0.0889(13) Uani 1 1 d . . . .
H10A H 0.567746 0.170132 0.346258 0.133 Uiso 1 1 calc GR . . .
H10B H 0.549352 0.035683 0.288975 0.133 Uiso 1 1 calc GR . . .
H10C H 0.430454 0.011767 0.345614 0.133 Uiso 1 1 calc GR . . .
C102 C 0.3722(3) 0.0134(3) 0.19738(16) 0.0487(7) Uani 1 1 d . . . .
H10D H 0.266904 -0.058154 0.193728 0.058 Uiso 0.679(4) 1 calc R P A 1
H10E H 0.427394 -0.039858 0.191123 0.058 Uiso 0.679(4) 1 calc R P A 1
H10F H 0.313401 -0.088769 0.205160 0.058 Uiso 0.321(4) 1 calc R P A 2
H10G H 0.459773 0.023436 0.174037 0.058 Uiso 0.321(4) 1 calc R P A 2
C201 C 0.1134(3) 0.0945(4) 0.31445(17) 0.0757(12) Uani 1 1 d . . . .
H20A H 0.061030 0.003573 0.280403 0.114 Uiso 1 1 calc GR . . .
H20B H 0.043508 0.120386 0.336252 0.114 Uiso 1 1 calc GR . . .
H20C H 0.168413 0.081596 0.351951 0.114 Uiso 1 1 calc GR . . .
C202 C 0.1490(3) 0.2226(3) 0.21185(16) 0.0483(7) Uani 1 1 d . . . .
H20D H 0.186786 0.325798 0.206906 0.058 Uiso 0.679(4) 1 calc R P A 1
H20E H 0.041635 0.174177 0.211805 0.058 Uiso 0.679(4) 1 calc R P A 1
H20F H 0.112598 0.292059 0.224078 0.058 Uiso 0.321(4) 1 calc R P A 2
H20G H 0.064465 0.126609 0.192599 0.058 Uiso 0.321(4) 1 calc R P A 2
C301 C 0.6183(3) 0.5324(3) 0.31923(16) 0.0610(9) Uani 1 1 d . . . .
H30A H 0.586644 0.511315 0.366910 0.091 Uiso 1 1 calc GR . . .
H30B H 0.620428 0.622395 0.311612 0.091 Uiso 1 1 calc GR . . .
H30C H 0.715964 0.544055 0.315730 0.091 Uiso 1 1 calc GR . . .
C302 C 0.5669(3) 0.4372(3) 0.19350(14) 0.0422(6) Uani 1 1 d . . . .
H30D H 0.639174 0.404669 0.183332 0.051 Uiso 0.679(4) 1 calc R P A 1
H30E H 0.612550 0.541940 0.190007 0.051 Uiso 0.679(4) 1 calc R P A 1
H30F H 0.674423 0.483359 0.196161 0.051 Uiso 0.321(4) 1 calc R P A 2
H30G H 0.538722 0.503708 0.175485 0.051 Uiso 0.321(4) 1 calc R P A 2
C103 C 0.4048(5) 0.1086(4) 0.1434(2) 0.0428(11) Uani 0.679(4) 1 d . P A 1
H10H H 0.354640 0.050902 0.096235 0.051 Uiso 0.679(4) 1 calc R P A 1
H10I H 0.510874 0.162152 0.138625 0.051 Uiso 0.679(4) 1 calc R P A 1
C203 C 0.1935(4) 0.1477(5) 0.1537(2) 0.0421(11) Uani 0.679(4) 1 d . P A 1
H20H H 0.142762 0.041654 0.154251 0.051 Uiso 0.679(4) 1 calc R P A 1
H20I H 0.170579 0.164849 0.106360 0.051 Uiso 0.679(4) 1 calc R P A 1
C303 C 0.4343(4) 0.3503(4) 0.1421(2) 0.0421(11) Uani 0.679(4) 1 d . P A 1
H30H H 0.376148 0.400240 0.141819 0.051 Uiso 0.679(4) 1 calc R P A 1
H30I H 0.461587 0.334988 0.092860 0.051 Uiso 0.679(4) 1 calc R P A 1
C1B C 0.2771(8) 0.0513(7) 0.1450(4) 0.0286(19) Uani 0.321(4) 1 d . P A 2
H1BA H 0.286242 0.025033 0.093659 0.034 Uiso 0.321(4) 1 calc R P A 2
H1BB H 0.173022 0.004041 0.154486 0.034 Uiso 0.321(4) 1 calc R P A 2
C3B C 0.4956(9) 0.2847(9) 0.1399(4) 0.036(2) Uani 0.321(4) 1 d . P A 2
H3BA H 0.487509 0.297330 0.089467 0.043 Uiso 0.321(4) 1 calc R P A 2
H3BB H 0.550582 0.232433 0.143725 0.043 Uiso 0.321(4) 1 calc R P A 2
C2B C 0.2595(9) 0.2756(9) 0.1513(4) 0.038(2) Uani 0.321(4) 1 d . P A 2
H2BA H 0.209236 0.235101 0.102512 0.046 Uiso 0.321(4) 1 calc R P A 2
H2BB H 0.316371 0.383056 0.156734 0.046 Uiso 0.321(4) 1 calc R P A 2
O1 O 0.4203(2) 0.2817(2) 0.36492(9) 0.0472(5) Uani 1 1 d . . . .
F1 F 0.3361(2) 0.50003(18) 0.36398(10) 0.0631(5) Uani 1 1 d . . . .
F2 F 0.2657(2) 0.4717(2) 0.47092(11) 0.0826(6) Uani 1 1 d . . . .
C1 C 0.3220(3) 0.4257(3) 0.41706(16) 0.0545(8) Uani 1 1 d . . . .
C2 C 0.3545(3) 0.3225(3) 0.41871(14) 0.0461(7) Uani 1 1 d . . . .
C3 C 0.3313(4) 0.2447(3) 0.48054(15) 0.0553(8) Uani 1 1 d . . B 1
C4 C 0.2028(4) 0.1984(4) 0.51524(17) 0.0739(11) Uani 1 1 d . . B 1
H4 H 0.128915 0.217079 0.499648 0.089 Uiso 1 1 calc R . B 1
C5 C 0.1846(6) 0.1250(4) 0.5725(2) 0.0897(15) Uani 1 1 d . . B 1
H5 H 0.097285 0.093295 0.595965 0.108 Uiso 1 1 calc R . B 1
C6 C 0.2895(7) 0.0972(5) 0.5960(2) 0.1052(18) Uani 1 1 d . . B 1
H6 H 0.276192 0.048315 0.635988 0.126 Uiso 1 1 calc R . B 1
C7 C 0.4145(6) 0.1408(4) 0.5610(2) 0.0971(15) Uani 1 1 d . . B 1
H7 H 0.487266 0.120346 0.576533 0.117 Uiso 1 1 calc R . B 1
C8 C 0.4357(4) 0.2144(4) 0.50328(17) 0.0719(10) Uani 1 1 d . . B 1
H8 H 0.522448 0.243851 0.479477 0.086 Uiso 1 1 calc R . B 1
F1B F 0.28467(15) 0.08774(15) 0.76139(7) 0.0390(4) Uani 1 1 d . . . .
B1 B 0.3044(3) 0.1180(3) 0.83952(14) 0.0273(6) Uani 1 1 d . . . .
C11 C 0.4702(2) 0.2518(2) 0.86309(12) 0.0260(5) Uani 1 1 d . . . .
C12 C 0.5791(3) 0.2879(2) 0.81562(14) 0.0340(6) Uani 1 1 d . . . .
H12 H 0.553661 0.239932 0.767297 0.041 Uiso 1 1 calc R . . .
C13 C 0.7237(3) 0.3918(3) 0.83659(17) 0.0432(7) Uani 1 1 d . . . .
H13 H 0.794936 0.412143 0.802877 0.052 Uiso 1 1 calc R . . .
C14 C 0.7640(3) 0.4653(3) 0.90587(17) 0.0424(7) Uani 1 1 d . . . .
H14 H 0.863209 0.533889 0.920544 0.051 Uiso 1 1 calc R . . .
C15 C 0.6589(3) 0.4383(2) 0.95375(14) 0.0363(6) Uani 1 1 d . . . .
H15 H 0.684804 0.490964 1.001191 0.044 Uiso 1 1 calc R . . .
C16 C 0.5147(2) 0.3334(2) 0.93231(13) 0.0307(5) Uani 1 1 d . . . .
H16 H 0.443582 0.316464 0.965903 0.037 Uiso 1 1 calc R . . .
C21 C 0.2790(2) -0.0304(2) 0.86781(12) 0.0263(5) Uani 1 1 d . . . .
C22 C 0.3254(2) -0.0348(2) 0.93631(12) 0.0281(5) Uani 1 1 d . . . .
H22 H 0.382661 0.054403 0.967741 0.034 Uiso 1 1 calc R . . .
C23 C 0.2913(2) -0.1642(2) 0.96047(13) 0.0317(5) Uani 1 1 d . . . .
H23 H 0.325013 -0.162193 1.007486 0.038 Uiso 1 1 calc R . . .
C24 C 0.2083(3) -0.2954(3) 0.91597(15) 0.0381(6) Uani 1 1 d . . . .
H24 H 0.181897 -0.384399 0.932541 0.046 Uiso 1 1 calc R . . .
C25 C 0.1642(3) -0.2958(3) 0.84734(15) 0.0392(6) Uani 1 1 d . . . .
H25 H 0.108550 -0.385642 0.816083 0.047 Uiso 1 1 calc R . . .
C26 C 0.2004(2) -0.1657(2) 0.82329(13) 0.0315(5) Uani 1 1 d . . . .
H26 H 0.171027 -0.168649 0.775249 0.038 Uiso 1 1 calc R . . .
C31 C 0.1850(2) 0.1642(2) 0.86867(12) 0.0248(5) Uani 1 1 d . . . .
C32 C 0.1330(2) 0.1500(2) 0.93676(12) 0.0273(5) Uani 1 1 d . . . .
H32 H 0.163286 0.104421 0.967416 0.033 Uiso 1 1 calc R . . .
C33 C 0.0390(2) 0.1998(2) 0.96137(13) 0.0312(5) Uani 1 1 d . . . .
H33 H 0.006360 0.188112 1.008009 0.037 Uiso 1 1 calc R . . .
C34 C -0.0069(2) 0.2661(2) 0.91797(14) 0.0360(6) Uani 1 1 d . . . .
H34 H -0.069540 0.302276 0.934746 0.043 Uiso 1 1 calc R . . .
C35 C 0.0393(2) 0.2792(2) 0.84990(15) 0.0364(6) Uani 1 1 d . . . .
H35 H 0.007117 0.323480 0.819358 0.044 Uiso 1 1 calc R . . .
C36 C 0.1324(2) 0.2282(2) 0.82566(13) 0.0289(5) Uani 1 1 d . . . .
H36 H 0.161472 0.237132 0.778290 0.035 Uiso 1 1 calc R . . .
C1S C -0.1100(10) 0.3101(12) 0.3929(5) 0.205(4) Uani 1 1 d D . . .
C2S C -0.0470(10) 0.4308(11) 0.3602(5) 0.148(3) Uani 1 1 d D . . .
H2S H -0.049084 0.418702 0.309350 0.178 Uiso 0.637(14) 1 calc R P C 1
C5S C 0.1701(9) 0.8136(10) 0.4229(6) 0.248(5) Uani 1 1 d D . . .
H5SA H 0.270931 0.886334 0.417821 0.371 Uiso 0.637(14) 1 calc GR P C 1
H5SB H 0.166909 0.767898 0.464858 0.371 Uiso 0.637(14) 1 calc GR P C 1
H5SC H 0.110463 0.861068 0.429134 0.371 Uiso 0.637(14) 1 calc GR P C 1
H5SD H 0.137256 0.756559 0.462052 0.371 Uiso 0.363(14) 1 calc GR P C 2
H5SE H 0.162600 0.902042 0.434956 0.371 Uiso 0.363(14) 1 calc GR P C 2
H5SF H 0.271591 0.840375 0.415932 0.371 Uiso 0.363(14) 1 calc GR P C 2
C3SA C 0.0192(12) 0.5691(12) 0.3989(5) 0.130(5) Uani 0.637(14) 1 d D P C 1
H3SA H 0.010750 0.586942 0.448820 0.156 Uiso 0.637(14) 1 calc R P C 1
C4SA C 0.1102(17) 0.6966(13) 0.3552(7) 0.131(6) Uani 0.637(14) 1 d D P C 1
H4SA H 0.187297 0.685837 0.330022 0.157 Uiso 0.637(14) 1 calc R P C 1
H4SB H 0.048539 0.711322 0.321390 0.157 Uiso 0.637(14) 1 calc R P C 1
C3SB C 0.0210(15) 0.5624(17) 0.3406(6) 0.105(8) Uani 0.363(14) 1 d D P C 2
H3SB H 0.051676 0.545616 0.294795 0.126 Uiso 0.363(14) 1 calc R P C 2
C4SB C 0.0737(17) 0.7223(15) 0.3533(9) 0.087(7) Uani 0.363(14) 1 d D P C 2
H4SC H -0.012610 0.735719 0.352440 0.104 Uiso 0.363(14) 1 calc R P C 2
H4SD H 0.129090 0.763322 0.312418 0.104 Uiso 0.363(14) 1 calc R P C 2

loop_
_atom_site_aniso_label
_atom_site_aniso_U_11
_atom_site_aniso_U_22
_atom_site_aniso_U_33
_atom_site_aniso_U_23
_atom_site_aniso_U_13
_atom_site_aniso_U_12
P1 0.0285(3) 0.0309(3) 0.0296(3) 0.0107(2) 0.0079(2) 0.0170(3)
N1 0.0732(16) 0.0581(14) 0.0406(13) 0.0232(11) 0.0142(12) 0.0512(13)
N2 0.0285(11) 0.0316(11) 0.0488(13) 0.0070(9) 0.0150(10) 0.0137(9)
N3 0.0304(11) 0.0357(11) 0.0352(12) 0.0015(9) 0.0027(9) 0.0048(9)
N4 0.0304(10) 0.0281(10) 0.0269(10) 0.0056(8) 0.0037(8) 0.0157(8)
C101 0.125(3) 0.132(4) 0.076(3) 0.032(2) 0.010(2) 0.110(3)
C102 0.0644(19) 0.0380(15) 0.0586(19) 0.0120(13) 0.0155(15) 0.0357(14)
C201 0.0462(18) 0.071(2) 0.0503(19) 0.0023(16) 0.0195(15) -0.0154(16)
C202 0.0272(13) 0.0499(16) 0.068(2) 0.0011(14) -0.0002(13) 0.0214(12)
C301 0.0400(16) 0.0536(18) 0.0536(19) -0.0104(14) 0.0032(14) 0.0004(14)
C302 0.0410(14) 0.0334(13) 0.0439(16) 0.0166(11) 0.0128(12) 0.0094(11)
C103 0.051(3) 0.043(2) 0.037(2) -0.0030(17) 0.0096(18) 0.028(2)
C203 0.035(2) 0.048(3) 0.037(2) 0.0043(17) -0.0116(17) 0.0162(19)
C303 0.048(2) 0.042(2) 0.038(2) 0.0230(17) 0.0108(18) 0.019(2)
C1B 0.031(4) 0.022(4) 0.029(4) -0.003(3) 0.000(3) 0.012(3)
C3B 0.041(5) 0.042(4) 0.029(4) 0.014(3) 0.010(3) 0.020(4)
C2B 0.041(5) 0.042(5) 0.038(5) 0.008(4) -0.009(4) 0.025(4)
O1 0.0538(11) 0.0628(12) 0.0327(10) 0.0135(9) 0.0108(8) 0.0332(10)
F1 0.0748(12) 0.0483(10) 0.0700(12) 0.0121(9) 0.0206(9) 0.0326(9)
F2 0.0944(15) 0.0613(12) 0.0757(14) -0.0104(10) 0.0361(11) 0.0309(11)
C1 0.0597(19) 0.0439(16) 0.0458(18) 0.0003(14) 0.0215(15) 0.0162(14)
C2 0.0501(16) 0.0422(15) 0.0334(15) 0.0022(12) 0.0123(12) 0.0141(13)
C3 0.065(2) 0.0432(16) 0.0272(15) 0.0004(12) 0.0077(14) 0.0049(14)
C4 0.081(2) 0.0549(19) 0.0407(18) -0.0012(15) 0.0217(17) 0.0013(17)
C5 0.109(3) 0.059(2) 0.043(2) 0.0079(17) 0.033(2) -0.003(2)
C6 0.149(5) 0.074(3) 0.029(2) 0.0142(18) 0.003(3) 0.005(3)
C7 0.127(4) 0.082(3) 0.045(2) 0.023(2) -0.014(2) 0.020(3)
C8 0.080(2) 0.069(2) 0.0384(19) 0.0142(16) -0.0056(17) 0.0139(19)
F1B 0.0479(8) 0.0481(8) 0.0234(7) 0.0050(6) 0.0046(6) 0.0257(7)
B1 0.0291(14) 0.0301(13) 0.0225(14) 0.0044(10) 0.0027(11) 0.0146(11)
C11 0.0261(11) 0.0256(11) 0.0341(13) 0.0125(9) 0.0066(10) 0.0169(9)
C12 0.0375(14) 0.0278(12) 0.0457(15) 0.0117(10) 0.0160(11) 0.0216(11)
C13 0.0334(14) 0.0309(13) 0.075(2) 0.0181(13) 0.0265(14) 0.0205(11)
C14 0.0245(13) 0.0257(12) 0.078(2) 0.0156(13) 0.0042(13) 0.0114(10)
C15 0.0342(13) 0.0286(12) 0.0468(16) 0.0114(11) -0.0055(11) 0.0148(11)
C16 0.0296(12) 0.0326(12) 0.0317(13) 0.0133(10) 0.0053(10) 0.0146(10)
C21 0.0194(11) 0.0303(12) 0.0329(13) 0.0043(10) 0.0078(9) 0.0153(9)
C22 0.0258(11) 0.0272(11) 0.0326(13) 0.0039(9) 0.0069(10) 0.0143(10)
C23 0.0293(12) 0.0354(13) 0.0393(14) 0.0111(11) 0.0100(11) 0.0215(11)
C24 0.0298(13) 0.0297(13) 0.0607(18) 0.0129(12) 0.0099(12) 0.0178(11)
C25 0.0250(12) 0.0267(12) 0.0626(19) -0.0037(12) -0.0010(12) 0.0131(10)
C26 0.0223(11) 0.0348(13) 0.0394(14) 0.0006(10) 0.0012(10) 0.0170(10)
C31 0.0196(11) 0.0196(10) 0.0304(13) 0.0031(9) -0.0030(9) 0.0062(9)
C32 0.0241(11) 0.0283(11) 0.0303(13) 0.0039(9) -0.0011(10) 0.0138(10)
C33 0.0247(12) 0.0297(12) 0.0361(14) 0.0020(10) 0.0039(10) 0.0118(10)
C34 0.0251(12) 0.0286(12) 0.0560(17) 0.0050(11) 0.0034(11) 0.0151(10)
C35 0.0264(12) 0.0285(12) 0.0557(17) 0.0164(11) -0.0014(11) 0.0121(10)
C36 0.0223(11) 0.0241(11) 0.0354(14) 0.0097(10) 0.0011(10) 0.0064(9)
C1S 0.184(8) 0.171(8) 0.174(8) -0.030(6) -0.047(6) 0.038(7)
C2S 0.162(7) 0.133(6) 0.151(7) -0.027(6) -0.048(5) 0.086(6)
C5S 0.142(7) 0.179(8) 0.372(15) -0.045(9) 0.056(9) 0.063(6)
C3SA 0.187(11) 0.184(12) 0.071(7) -0.011(6) -0.005(6) 0.140(10)
C4SA 0.195(16) 0.144(10) 0.102(9) 0.018(8) 0.060(9) 0.120(11)
C3SB 0.108(11) 0.18(2) 0.031(7) -0.034(9) -0.002(6) 0.088(13)
C4SB 0.058(7) 0.107(13) 0.116(15) 0.041(11) 0.010(8) 0.050(9)

loop_
_atom_type_symbol
_atom_type_description
_atom_type_scat_dispersion_real
_atom_type_scat_dispersion_imag
_atom_type_scat_source
C C 0.0033 0.0016 'International Tables Vol C Tables 4.2.6.8 and 6.1.1.4'
H H 0.0000 0.0000 'International Tables Vol C Tables 4.2.6.8 and 6.1.1.4'
B B 0.0013 0.0007 'International Tables Vol C Tables 4.2.6.8 and 6.1.1.4'
N N 0.0061 0.0033 'International Tables Vol C Tables 4.2.6.8 and 6.1.1.4'
F F 0.0171 0.0103 'International Tables Vol C Tables 4.2.6.8 and 6.1.1.4'
P P 0.1023 0.0942 'International Tables Vol C Tables 4.2.6.8 and 6.1.1.4'
O O 0.0106 0.0060 'International Tables Vol C Tables 4.2.6.8 and 6.1.1.4'

loop_
_geom_angle_atom_site_label_1
_geom_angle_atom_site_label_2
_geom_angle_atom_site_label_3
_geom_angle
N1 P1 N2 116.53(12)
N1 P1 N4 85.39(10)
N2 P1 N4 85.20(9)
N3 P1 N1 120.17(12)
N3 P1 N2 120.91(11)
N3 P1 N4 84.01(9)
O1 P1 N1 93.60(11)
O1 P1 N2 96.60(10)
O1 P1 N3 95.22(10)
O1 P1 N4 178.19(9)
C101 N1 P1 126.9(2)
C101 N1 C102 113.9(2)
C102 N1 P1 118.87(17)
C201 N2 P1 118.8(2)
C202 N2 P1 117.13(16)
C202 N2 C201 114.5(2)
C301 N3 P1 127.42(19)
C302 N3 P1 120.61(16)
C302 N3 C301 110.2(2)
C103 N4 P1 105.36(19)
C203 N4 P1 105.13(18)
C203 N4 C103 113.2(3)
C303 N4 P1 108.24(19)
C303 N4 C103 112.3(3)
C303 N4 C203 112.0(3)
C1B N4 P1 107.7(3)
C1B N4 C2B 112.2(4)
C3B N4 P1 107.0(3)
C3B N4 C1B 111.9(5)
C3B N4 C2B 111.6(5)
C2B N4 P1 105.9(3)
N1 C101 H10A 109.5
N1 C101 H10B 109.5
N1 C101 H10C 109.5
H10A C101 H10B 109.5
H10A C101 H10C 109.5
H10B C101 H10C 109.5
N1 C102 H10D 110.7
N1 C102 H10E 110.7
N1 C102 H10F 109.4
N1 C102 H10G 109.4
N1 C102 C103 105.4(2)
N1 C102 C1B 111.2(3)
H10D C102 H10E 108.8
H10F C102 H10G 108.0
C103 C102 H10D 110.7
C103 C102 H10E 110.7
C1B C102 H10F 109.4
C1B C102 H10G 109.4
N2 C201 H20A 109.5
N2 C201 H20B 109.5
N2 C201 H20C 109.5
H20A C201 H20B 109.5
H20A C201 H20C 109.5
H20B C201 H20C 109.5
N2 C202 H20D 111.0
N2 C202 H20E 111.0
N2 C202 H20F 108.9
N2 C202 H20G 108.9
N2 C202 C203 103.7(2)
N2 C202 C2B 113.2(3)
H20D C202 H20E 109.0
H20F C202 H20G 107.7
C203 C202 H20D 111.0
C203 C202 H20E 111.0
C2B C202 H20F 108.9
C2B C202 H20G 108.9
N3 C301 H30A 109.5
N3 C301 H30B 109.5
N3 C301 H30C 109.5
H30A C301 H30B 109.5
H30A C301 H30C 109.5
H30B C301 H30C 109.5
N3 C302 H30D 110.6
N3 C302 H30E 110.6
N3 C302 H30F 109.8
N3 C302 H30G 109.8
N3 C302 C303 105.7(2)
N3 C302 C3B 109.3(3)
H30D C302 H30E 108.7
H30F C302 H30G 108.3
C303 C302 H30D 110.6
C303 C302 H30E 110.6
C3B C302 H30F 109.8
C3B C302 H30G 109.8
N4 C103 H10H 110.4
N4 C103 H10I 110.4
C102 C103 N4 106.6(3)
C102 C103 H10H 110.4
C102 C103 H10I 110.4
H10H C103 H10I 108.6
N4 C203 C202 105.4(3)
N4 C203 H20H 110.7
N4 C203 H20I 110.7
C202 C203 H20H 110.7
C202 C203 H20I 110.7
H20H C203 H20I 108.8
N4 C303 C302 104.9(3)
N4 C303 H30H 110.8
N4 C303 H30I 110.8
C302 C303 H30H 110.8
C302 C303 H30I 110.8
H30H C303 H30I 108.8
N4 C1B C102 98.4(4)
N4 C1B H1BA 112.1
N4 C1B H1BB 112.1
C102 C1B H1BA 112.1
C102 C1B H1BB 112.1
H1BA C1B H1BB 109.7
N4 C3B C302 99.4(5)
N4 C3B H3BA 111.9
N4 C3B H3BB 111.9
C302 C3B H3BA 111.9
C302 C3B H3BB 111.9
H3BA C3B H3BB 109.6
N4 C2B C202 98.9(5)
N4 C2B H2BA 112.0
N4 C2B H2BB 112.0
C202 C2B H2BA 112.0
C202 C2B H2BB 112.0
H2BA C2B H2BB 109.7
C2 O1 P1 131.05(19)
F1 C1 F2 108.9(3)
C2 C1 F1 127.7(3)
C2 C1 F2 123.4(3)
O1 C2 C3 113.8(3)
C1 C2 O1 123.0(3)
C1 C2 C3 123.1(3)
C4 C3 C2 120.9(3)
C8 C3 C2 119.7(3)
C8 C3 C4 119.3(3)
C3 C4 H4 120.4
C5 C4 C3 119.3(4)
C5 C4 H4 120.4
C4 C5 H5 119.3
C6 C5 C4 121.4(4)
C6 C5 H5 119.3
C5 C6 H6 120.4
C5 C6 C7 119.1(4)
C7 C6 H6 120.4
C6 C7 H7 119.6
C6 C7 C8 120.7(5)
C8 C7 H7 119.6
C3 C8 C7 120.1(4)
C3 C8 H8 119.9
C7 C8 H8 119.9
F1B B1 C11 108.01(18)
F1B B1 C21 107.75(18)
F1B B1 C31 108.08(18)
C11 B1 C21 111.05(19)
C31 B1 C11 110.62(18)
C31 B1 C21 111.19(18)
C12 C11 B1 121.5(2)
C12 C11 C16 115.4(2)
C16 C11 B1 123.08(19)
C11 C12 H12 118.8
C13 C12 C11 122.3(2)
C13 C12 H12 118.8
C12 C13 H13 119.8
C14 C13 C12 120.4(2)
C14 C13 H13 119.8
C13 C14 H14 120.4
C13 C14 C15 119.3(2)
C15 C14 H14 120.4
C14 C15 H15 120.1
C14 C15 C16 119.8(2)
C16 C15 H15 120.1
C11 C16 H16 118.7
C15 C16 C11 122.7(2)
C15 C16 H16 118.7
C22 C21 B1 124.50(19)
C22 C21 C26 115.4(2)
C26 C21 B1 120.0(2)
C21 C22 H22 118.6
C23 C22 C21 122.8(2)
C23 C22 H22 118.6
C22 C23 H23 120.1
C24 C23 C22 119.9(2)
C24 C23 H23 120.1
C23 C24 H24 120.4
C25 C24 C23 119.2(2)
C25 C24 H24 120.4
C24 C25 H25 119.7
C24 C25 C26 120.6(2)
C26 C25 H25 119.7
C21 C26 H26 119.0
C25 C26 C21 122.0(2)
C25 C26 H26 119.0
C32 C31 B1 124.49(19)
C36 C31 B1 119.9(2)
C36 C31 C32 115.5(2)
C31 C32 H32 118.6
C33 C32 C31 122.7(2)
C33 C32 H32 118.6
C32 C33 H33 120.1
C34 C33 C32 119.9(2)
C34 C33 H33 120.1
C33 C34 H34 120.4
C33 C34 C35 119.1(2)
C35 C34 H34 120.4
C34 C35 H35 119.7
C34 C35 C36 120.5(2)
C36 C35 H35 119.7
C31 C36 H36 118.9
C35 C36 C31 122.2(2)
C35 C36 H36 118.9
C1S C2S H2S 119.1
C1S C2S C3SA 121.7(9)
C3SA C2S H2S 119.1
C3SB C2S C1S 169.3(9)
H5SA C5S H5SB 109.5
H5SA C5S H5SC 109.5
H5SB C5S H5SC 109.5
H5SD C5S H5SE 109.5
H5SD C5S H5SF 109.5
H5SE C5S H5SF 109.5
C4SA C5S H5SA 109.5
C4SA C5S H5SB 109.5
C4SA C5S H5SC 109.5
C4SB C5S H5SD 109.5
C4SB C5S H5SE 109.5
C4SB C5S H5SF 109.5
C2S C3SA H3SA 122.1
C2S C3SA C4SA 115.9(9)
C4SA C3SA H3SA 122.1
C5S C4SA C3SA 93.3(9)
C5S C4SA H4SA 113.1
C5S C4SA H4SB 113.1
C3SA C4SA H4SA 113.1
C3SA C4SA H4SB 113.1
H4SA C4SA H4SB 110.4
C2S C3SB H3SB 103.9
C2S C3SB C4SB 152.2(12)
C4SB C3SB H3SB 103.9
C5S C4SB H4SC 107.8
C5S C4SB H4SD 107.8
C3SB C4SB C5S 118.1(12)
C3SB C4SB H4SC 107.8
C3SB C4SB H4SD 107.8
H4SC C4SB H4SD 107.1

loop_
_geom_bond_atom_site_label_1
_geom_bond_atom_site_label_2
_geom_bond_distance
P1 N1 1.655(2)
P1 N2 1.663(2)
P1 N3 1.651(2)
P1 N4 2.0347(19)
P1 O1 1.6481(19)
N1 C101 1.430(4)
N1 C102 1.462(4)
N2 C201 1.464(3)
N2 C202 1.453(4)
N3 C301 1.467(3)
N3 C302 1.458(3)
N4 C103 1.476(4)
N4 C203 1.475(4)
N4 C303 1.469(4)
N4 C1B 1.483(7)
N4 C3B 1.472(8)
N4 C2B 1.499(8)
C101 H10A 0.9800
C101 H10B 0.9800
C101 H10C 0.9800
C102 H10D 0.9900
C102 H10E 0.9900
C102 H10F 0.9900
C102 H10G 0.9900
C102 C103 1.464(5)
C102 C1B 1.629(8)
C201 H20A 0.9800
C201 H20B 0.9800
C201 H20C 0.9800
C202 H20D 0.9900
C202 H20E 0.9900
C202 H20F 0.9900
C202 H20G 0.9900
C202 C203 1.481(5)
C202 C2B 1.593(9)
C301 H30A 0.9800
C301 H30B 0.9800
C301 H30C 0.9800
C302 H30D 0.9900
C302 H30E 0.9900
C302 H30F 0.9900
C302 H30G 0.9900
C302 C303 1.496(5)
C302 C3B 1.607(8)
C103 H10H 0.9900
C103 H10I 0.9900
C203 H20H 0.9900
C203 H20I 0.9900
C303 H30H 0.9900
C303 H30I 0.9900
C1B H1BA 0.9900
C1B H1BB 0.9900
C3B H3BA 0.9900
C3B H3BB 0.9900
C2B H2BA 0.9900
C2B H2BB 0.9900
O1 C2 1.372(3)
F1 C1 1.329(4)
F2 C1 1.334(3)
C1 C2 1.307(4)
C2 C3 1.480(4)
C3 C4 1.399(4)
C3 C8 1.373(5)
C4 H4 0.9500
C4 C5 1.383(6)
C5 H5 0.9500
C5 C6 1.365(7)
C6 H6 0.9500
C6 C7 1.374(7)
C7 H7 0.9500
C7 C8 1.389(5)
C8 H8 0.9500
F1B B1 1.459(3)
B1 C11 1.637(3)
B1 C21 1.640(3)
B1 C31 1.634(3)
C11 C12 1.396(3)
C11 C16 1.403(3)
C12 H12 0.9500
C12 C13 1.392(4)
C13 H13 0.9500
C13 C14 1.377(4)
C14 H14 0.9500
C14 C15 1.379(4)
C15 H15 0.9500
C15 C16 1.394(3)
C16 H16 0.9500
C21 C22 1.398(3)
C21 C26 1.403(3)
C22 H22 0.9500
C22 C23 1.391(3)
C23 H23 0.9500
C23 C24 1.380(3)
C24 H24 0.9500
C24 C25 1.375(4)
C25 H25 0.9500
C25 C26 1.393(3)
C26 H26 0.9500
C31 C32 1.400(3)
C31 C36 1.399(3)
C32 H32 0.9500
C32 C33 1.391(3)
C33 H33 0.9500
C33 C34 1.379(3)
C34 H34 0.9500
C34 C35 1.379(4)
C35 H35 0.9500
C35 C36 1.389(3)
C36 H36 0.9500
C1S C2S 1.369(11)
C2S H2S 0.9500
C2S C3SA 1.374(11)
C2S C3SB 1.337(15)
C5S H5SA 0.9800
C5S H5SB 0.9800
C5S H5SC 0.9800
C5S H5SD 0.9800
C5S H5SE 0.9800
C5S H5SF 0.9800
C5S C4SA 1.542(13)
C5S C4SB 1.543(16)
C3SA H3SA 0.9500
C3SA C4SA 1.582(14)
C4SA H4SA 0.9900
C4SA H4SB 0.9900
C3SB H3SB 0.9500
C3SB C4SB 1.494(16)
C4SB H4SC 0.9900
C4SB H4SD 0.9900
